data_7027644
loop_
_publ_author_name
'Houlton, Andrew'
'Isaac, Christian J.'
'Gibson, Ashleigh E.'
'Horrocks, Benjamin R.'
'Clegg, William'
'Elsegood, Mark R. J.'

_publ_section_title
;
 Synthesis, structure and redox properties of ferrocenylmethylnucleobases
;
_journal_issue 18
_journal_name_full 'Journal of the Chemical Society, Dalton Transactions'
_journal_page_first 3229
_journal_paper_doi 10.1039/a905168f
_journal_year 1999
_chemical_formula_sum 'C16 H14 Cl Fe N5'
_chemical_formula_weight 367.62
_chemical_name_systematic
;
 ?
;
_space_group_IT_number 15
_symmetry_cell_setting monoclinic
_symmetry_space_group_name_Hall '-I 2ya'
_symmetry_space_group_name_H-M 'I 1 2/a 1'
_atom_sites_solution_hydrogens geom
_atom_sites_solution_primary direct
_atom_sites_solution_secondary 'all non-H atoms found by direct methods'
_audit_creation_method SHELXL-97
_cell_angle_alpha 90.00
_cell_angle_beta 92.622(8)
_cell_angle_gamma 90.00
_cell_formula_units_Z 8
_cell_length_a 7.912(3)
_cell_length_b 9.803(3)
_cell_length_c 38.335(14)
_cell_measurement_reflns_used 2536
_cell_measurement_temperature 160(2)
_cell_measurement_theta_max 27.47
_cell_measurement_theta_min 2.13
_cell_volume 2970.2(18)
_computing_cell_refinement 'local programs'
_computing_data_collection 'Siemens SMART'
_computing_data_reduction 'Siemens SAINT'
_computing_molecular_graphics 'Siemens SHELXTL'
_computing_publication_material 'SHELXTL and local programs'
_computing_structure_refinement 'Siemens SHELXTL'
_computing_structure_solution 'Siemens SHELXTL'
_diffrn_ambient_temperature 160(2)
_diffrn_measured_fraction_theta_full 0.991
_diffrn_measured_fraction_theta_max 0.991
_diffrn_measurement_device_type 'Siemens SMART CCD diffractometer'
_diffrn_measurement_method '\w rotation with narrow frames'
_diffrn_radiation_monochromator graphite
_diffrn_radiation_source 'fine-focus sealed tube'
_diffrn_radiation_type MoK\a
_diffrn_radiation_wavelength 0.71073
_diffrn_reflns_av_R_equivalents 0.1035
_diffrn_reflns_av_sigmaI/netI 0.1381
_diffrn_reflns_limit_h_max 8
_diffrn_reflns_limit_h_min -9
_diffrn_reflns_limit_k_max 11
_diffrn_reflns_limit_k_min -11
_diffrn_reflns_limit_l_max 45
_diffrn_reflns_limit_l_min -30
_diffrn_reflns_number 6990
_diffrn_reflns_theta_full 24.99
_diffrn_reflns_theta_max 24.99
_diffrn_reflns_theta_min 2.13
_diffrn_standards_decay_% 0
_diffrn_standards_number 0
_exptl_absorpt_coefficient_mu 1.201
_exptl_absorpt_correction_T_max 0.962
_exptl_absorpt_correction_T_min 0.518
_exptl_absorpt_correction_type empirical
_exptl_crystal_colour yellow
_exptl_crystal_density_diffrn 1.644
_exptl_crystal_density_method 'not measured'
_exptl_crystal_description plate
_exptl_crystal_F_000 1504
_exptl_crystal_size_max 0.46
_exptl_crystal_size_mid 0.13
_exptl_crystal_size_min 0.01
_refine_diff_density_max 0.867
_refine_diff_density_min -0.809
_refine_diff_density_rms 0.133
_refine_ls_extinction_coef 0.0008(2)
_refine_ls_extinction_expression Fc^*^=kFc[1+0.001xFc^2^\l^3^/sin(2\q)]^-1/4^
_refine_ls_extinction_method SHELXL
_refine_ls_goodness_of_fit_ref 1.012
_refine_ls_hydrogen_treatment mixed
_refine_ls_matrix_type full
_refine_ls_number_parameters 209
_refine_ls_number_reflns 2593
_refine_ls_number_restraints 0
_refine_ls_restrained_S_all 1.012
_refine_ls_R_factor_all 0.1502
_refine_ls_R_factor_gt 0.0769
_refine_ls_shift/su_max 0.000
_refine_ls_shift/su_mean 0.000
_refine_ls_structure_factor_coef Fsqd
_refine_ls_weighting_details 'calc w=1/[\s^2^(Fo^2^)+(0.0822P)^2^+0.0000P] where P=(Fo^2^+2Fc^2^)/3'
_refine_ls_weighting_scheme calc
_refine_ls_wR_factor_gt 0.1510
_refine_ls_wR_factor_ref 0.1806
_reflns_number_gt 1494
_reflns_number_total 2593
_reflns_threshold_expression >2sigma(I)
_cod_data_source_file 905168Fsup1.cif
_cod_data_source_block 4
_cod_original_cell_volume 2970.3(17)
_cod_original_sg_symbol_H-M I2/a
_cod_database_code 7027644

loop_
_symmetry_equiv_pos_as_xyz
'x, y, z'
'-x+1/2, y, -z'
'x+1/2, y+1/2, z+1/2'
'-x+1, y+1/2, -z+1/2'
'-x, -y, -z'
'x-1/2, -y, z'
'-x+1/2, -y+1/2, -z+1/2'
'x, -y+1/2, z+1/2'

loop_
_atom_site_label
_atom_site_type_symbol
_atom_site_fract_x
_atom_site_fract_y
_atom_site_fract_z
_atom_site_U_iso_or_equiv
_atom_site_adp_type
_atom_site_occupancy
_atom_site_symmetry_multiplicity
_atom_site_calc_flag
_atom_site_refinement_flags
Fe1 Fe 0.10384(13) 0.24065(10) 0.43452(3) 0.0207(4) Uani 1 1 d .
N1 N 0.2475(8) 0.6153(6) 0.34235(17) 0.0279(16) Uani 1 1 d .
C2 C 0.2804(9) 0.4801(7) 0.33371(18) 0.0204(17) Uani 1 1 d .
N3 N 0.3531(7) 0.4343(6) 0.30579(15) 0.0233(15) Uani 1 1 d .
C4 C 0.4077(10) 0.5338(7) 0.28518(19) 0.0230(18) Uani 1 1 d .
C5 C 0.3895(9) 0.6757(6) 0.29133(19) 0.0224(18) Uani 1 1 d .
C6 C 0.3038(9) 0.7087(7) 0.3206(2) 0.0249(18) Uani 1 1 d .
Cl6 Cl 0.2648(3) 0.87900(18) 0.33086(5) 0.0372(6) Uani 1 1 d .
N7 N 0.4626(8) 0.7497(6) 0.26536(15) 0.0279(15) Uani 1 1 d .
C8 C 0.5222(10) 0.6538(7) 0.24441(19) 0.0266(19) Uani 1 1 d .
H8 H 0.5814 0.6737 0.2240 0.032 Uiso 1 1 calc R
N9 N 0.4892(8) 0.5237(5) 0.25538(15) 0.0264(16) Uani 1 1 d .
H9 H 0.5166 0.4476 0.2448 0.032 Uiso 1 1 calc R
N2 N 0.2287(8) 0.3918(6) 0.35825(15) 0.0289(17) Uani 1 1 d .
H2 H 0.1780 0.4261 0.3762 0.035 Uiso 1 1 calc R
C10 C 0.2508(10) 0.2442(7) 0.35706(19) 0.0300(18) Uani 1 1 d .
H10A H 0.3602 0.2225 0.3468 0.036 Uiso 1 1 calc R
H10B H 0.1593 0.2033 0.3420 0.036 Uiso 1 1 calc R
C11 C 0.2474(9) 0.1847(7) 0.3930(2) 0.0247(18) Uani 1 1 d .
C12 C 0.3513(9) 0.2190(7) 0.42237(19) 0.0203(17) Uani 1 1 d .
H12 H 0.4345 0.2889 0.4231 0.024 Uiso 1 1 calc R
C13 C 0.3132(10) 0.1334(7) 0.4507(2) 0.0287(19) Uani 1 1 d .
H13 H 0.3653 0.1358 0.4735 0.034 Uiso 1 1 calc R
C14 C 0.1831(10) 0.0436(7) 0.4387(2) 0.028(2) Uani 1 1 d .
H14 H 0.1336 -0.0260 0.4521 0.034 Uiso 1 1 calc R
C15 C 0.1388(9) 0.0750(7) 0.4033(2) 0.0235(18) Uani 1 1 d .
H15 H 0.0534 0.0317 0.3890 0.028 Uiso 1 1 calc R
C16 C -0.0518(9) 0.4026(7) 0.4211(2) 0.028(2) Uani 1 1 d .
H16 H -0.0611 0.4481 0.3992 0.034 Uiso 1 1 calc R
C17 C 0.0583(10) 0.4378(7) 0.4500(2) 0.0284(19) Uani 1 1 d .
H17 H 0.1380 0.5103 0.4507 0.034 Uiso 1 1 calc R
C18 C 0.0286(10) 0.3460(7) 0.4774(2) 0.0276(19) Uani 1 1 d .
H18 H 0.0845 0.3463 0.4999 0.033 Uiso 1 1 calc R
C19 C -0.0981(10) 0.2543(7) 0.4657(2) 0.0316(19) Uani 1 1 d .
H19 H -0.1436 0.1827 0.4790 0.038 Uiso 1 1 calc R
C20 C -0.1459(10) 0.2857(7) 0.4313(2) 0.031(2) Uani 1 1 d .
H20 H -0.2272 0.2378 0.4170 0.038 Uiso 1 1 calc R

loop_
_atom_site_aniso_label
_atom_site_aniso_U_11
_atom_site_aniso_U_22
_atom_site_aniso_U_33
_atom_site_aniso_U_23
_atom_site_aniso_U_13
_atom_site_aniso_U_12
Fe1 0.0347(6) 0.0048(5) 0.0231(6) -0.0007(5) 0.0070(4) 0.0021(5)
N1 0.043(4) 0.013(3) 0.028(4) 0.002(3) 0.009(3) -0.001(3)
C2 0.034(4) 0.010(4) 0.017(4) -0.003(3) 0.003(4) 0.002(3)
N3 0.040(4) 0.010(3) 0.021(4) 0.001(3) 0.006(3) -0.001(3)
C4 0.044(5) 0.011(4) 0.014(4) -0.002(3) 0.001(4) -0.002(4)
C5 0.045(5) 0.002(3) 0.020(4) 0.001(3) -0.001(4) 0.003(3)
C6 0.038(4) 0.005(4) 0.031(5) 0.003(3) -0.004(4) 0.007(3)
Cl6 0.0683(15) 0.0081(10) 0.0356(13) -0.0042(9) 0.0091(11) 0.0093(9)
N7 0.050(4) 0.011(3) 0.023(4) 0.006(3) 0.006(3) 0.000(3)
C8 0.044(5) 0.021(4) 0.015(4) -0.001(3) 0.006(4) -0.004(4)
N9 0.052(4) 0.004(3) 0.024(4) -0.002(3) 0.011(3) 0.001(3)
N2 0.065(5) 0.010(3) 0.014(3) 0.000(3) 0.020(3) 0.003(3)
C10 0.054(5) 0.009(4) 0.028(4) -0.001(4) 0.011(4) 0.006(4)
C11 0.037(4) 0.011(4) 0.026(5) -0.001(3) 0.006(4) 0.010(3)
C12 0.028(4) 0.008(4) 0.026(5) 0.004(3) 0.009(3) 0.002(3)
C13 0.039(5) 0.017(4) 0.030(5) -0.003(4) 0.001(4) 0.006(4)
C14 0.038(5) 0.007(4) 0.041(5) 0.001(3) 0.010(4) 0.005(3)
C15 0.031(4) 0.012(4) 0.028(5) 0.000(3) 0.003(4) 0.003(3)
C16 0.041(5) 0.014(4) 0.032(5) 0.001(4) 0.014(4) 0.009(4)
C17 0.036(5) 0.014(4) 0.036(5) -0.002(4) 0.011(4) 0.004(4)
C18 0.035(5) 0.023(4) 0.025(5) -0.014(4) 0.003(4) 0.007(4)
C19 0.051(5) 0.010(4) 0.035(5) 0.001(4) 0.021(4) 0.006(4)
C20 0.030(4) 0.014(4) 0.050(6) -0.010(4) 0.007(4) 0.008(3)

loop_
_atom_type_symbol
_atom_type_description
_atom_type_scat_dispersion_real
_atom_type_scat_dispersion_imag
_atom_type_scat_source
C C 0.0033 0.0016 'International Tables Vol C Tables 4.2.6.8 and 6.1.1.4'
H H 0.0000 0.0000 'International Tables Vol C Tables 4.2.6.8 and 6.1.1.4'
N N 0.0061 0.0033 'International Tables Vol C Tables 4.2.6.8 and 6.1.1.4'
Cl Cl 0.1484 0.1585 'International Tables Vol C Tables 4.2.6.8 and 6.1.1.4'
Fe Fe 0.3463 0.8444 'International Tables Vol C Tables 4.2.6.8 and 6.1.1.4'

loop_
_geom_angle_atom_site_label_1
_geom_angle_atom_site_label_2
_geom_angle_atom_site_label_3
_geom_angle
C20 Fe1 C13 155.6(3)
C20 Fe1 C14 120.6(3)
C13 Fe1 C14 40.7(3)
C20 Fe1 C19 40.0(3)
C13 Fe1 C19 120.2(3)
C14 Fe1 C19 105.2(3)
C20 Fe1 C12 162.1(3)
C13 Fe1 C12 40.6(3)
C14 Fe1 C12 67.9(3)
C19 Fe1 C12 157.4(3)
C20 Fe1 C15 107.2(3)
C13 Fe1 C15 68.8(3)
C14 Fe1 C15 40.8(3)
C19 Fe1 C15 121.7(3)
C12 Fe1 C15 68.1(3)
C20 Fe1 C18 67.7(3)
C13 Fe1 C18 106.1(3)
C14 Fe1 C18 120.9(3)
C19 Fe1 C18 40.1(3)
C12 Fe1 C18 123.4(3)
C15 Fe1 C18 157.1(3)
C20 Fe1 C17 68.2(3)
C13 Fe1 C17 123.2(3)
C14 Fe1 C17 157.8(3)
C19 Fe1 C17 67.5(3)
C12 Fe1 C17 110.2(3)
C15 Fe1 C17 160.9(3)
C18 Fe1 C17 40.2(3)
C20 Fe1 C16 41.0(3)
C13 Fe1 C16 160.6(3)
C14 Fe1 C16 158.4(3)
C19 Fe1 C16 67.7(3)
C12 Fe1 C16 126.2(3)
C15 Fe1 C16 124.1(3)
C18 Fe1 C16 67.7(3)
C17 Fe1 C16 40.3(3)
C20 Fe1 C11 125.4(3)
C13 Fe1 C11 68.3(3)
C14 Fe1 C11 68.4(3)
C19 Fe1 C11 159.7(3)
C12 Fe1 C11 39.9(3)
C15 Fe1 C11 41.0(3)
C18 Fe1 C11 159.7(3)
C17 Fe1 C11 125.4(3)
C16 Fe1 C11 110.8(3)
C6 N1 C2 115.7(6)
N3 C2 N2 120.2(6)
N3 C2 N1 127.7(6)
N2 C2 N1 112.1(6)
C2 N3 C4 113.3(6)
N3 C4 N9 129.0(6)
N3 C4 C5 125.3(7)
N9 C4 C5 105.7(6)
C6 C5 N7 134.7(6)
C6 C5 C4 115.0(6)
N7 C5 C4 110.3(6)
N1 C6 C5 122.8(6)
N1 C6 Cl6 116.7(6)
C5 C6 Cl6 120.5(6)
C8 N7 C5 103.6(6)
N7 C8 N9 113.1(6)
C4 N9 C8 107.3(6)
C2 N2 C10 124.8(6)
N2 C10 C11 110.5(6)
C12 C11 C15 107.1(7)
C12 C11 C10 127.6(7)
C15 C11 C10 125.3(7)
C12 C11 Fe1 69.0(4)
C15 C11 Fe1 68.5(4)
C10 C11 Fe1 129.6(5)
C11 C12 C13 109.6(7)
C11 C12 Fe1 71.1(4)
C13 C12 Fe1 69.3(4)
C14 C13 C12 107.3(7)
C14 C13 Fe1 69.6(4)
C12 C13 Fe1 70.1(4)
C13 C14 C15 108.7(7)
C13 C14 Fe1 69.6(4)
C15 C14 Fe1 70.0(4)
C14 C15 C11 107.3(7)
C14 C15 Fe1 69.2(4)
C11 C15 Fe1 70.5(4)
C17 C16 C20 106.9(7)
C17 C16 Fe1 69.8(4)
C20 C16 Fe1 68.1(4)
C18 C17 C16 108.0(7)
C18 C17 Fe1 69.7(4)
C16 C17 Fe1 69.9(4)
C19 C18 C17 108.1(7)
C19 C18 Fe1 69.5(4)
C17 C18 Fe1 70.1(4)
C20 C19 C18 108.7(7)
C20 C19 Fe1 69.3(4)
C18 C19 Fe1 70.3(4)
C19 C20 C16 108.2(7)
C19 C20 Fe1 70.7(5)
C16 C20 Fe1 70.9(4)

loop_
_geom_bond_atom_site_label_1
_geom_bond_atom_site_label_2
_geom_bond_distance
Fe1 C20 2.023(8)
Fe1 C13 2.035(8)
Fe1 C14 2.035(7)
Fe1 C19 2.042(7)
Fe1 C12 2.044(7)
Fe1 C15 2.045(7)
Fe1 C18 2.052(7)
Fe1 C17 2.058(7)
Fe1 C16 2.060(7)
Fe1 C11 2.071(7)
N1 C6 1.329(9)
N1 C2 1.394(8)
C2 N3 1.317(8)
C2 N2 1.355(8)
N3 C4 1.339(8)
C4 N9 1.341(8)
C4 C5 1.420(9)
C5 C6 1.376(10)
C5 N7 1.380(8)
C6 Cl6 1.745(7)
N7 C8 1.337(9)
C8 N9 1.372(9)
N2 C10 1.458(8)
C10 C11 1.498(10)
C11 C12 1.404(10)
C11 C15 1.443(10)
C12 C13 1.416(10)
C13 C14 1.415(10)
C14 C15 1.422(10)
C16 C17 1.419(11)
C16 C20 1.430(10)
C17 C18 1.411(10)
C18 C19 1.405(10)
C19 C20 1.390(11)
